data_7039253
loop_
_publ_author_name
'Ertl, Cathrin D.'
'Gil-Escrig, Lid\'on'
'Cerd\'a, Jes\'us'
'Perteg\'as, Antonio'
'Bolink, Henk J.'
'Junquera-Hern\'andez, Jos\'e M'
'Prescimone, Alessandro'
'Neuburger, Markus'
'Constable, Edwin C.'
'Ort\'i, Enrique'
'Housecroft, Catherine E.'

_publ_section_title
;
 Regioisomerism in cationic sulfonyl-substituted [Ir(C^N)2(N^N)](+)
 complexes: its influence on photophysical properties and LEC performance.
;
_journal_issue 29
_journal_name_full 'Dalton transactions (Cambridge, England : 2003)'
_journal_page_first 11668
_journal_page_last 11681
_journal_paper_doi 10.1039/c6dt01325b
_journal_volume 45
_journal_year 2016
_chemical_compound_source C.Ertl
_chemical_formula_moiety 'C34 H28 F6 Ir1 N4 O4 P1 S2'
_chemical_formula_sum 'C34 H28 F6 Ir N4 O4 P S2'
_chemical_formula_weight 957.93
_space_group_IT_number 15
_symmetry_cell_setting monoclinic
_symmetry_space_group_name_Hall '-C 2yc'
_symmetry_space_group_name_H-M 'C 1 2/c 1'
_atom_sites_solution_hydrogens difmap
_atom_sites_solution_primary other
_audit_creation_date 2014-10-14
_audit_creation_method CRYSTALS_ver_14.61
_audit_update_record
;
2015-09-02 deposited with the CCDC.
2016-04-27 downloaded from the CCDC.
;
_cell_angle_alpha 90
_cell_angle_beta 115.797(3)
_cell_angle_gamma 90
_cell_formula_units_Z 4
_cell_length_a 15.6899(16)
_cell_length_b 28.163(3)
_cell_length_c 8.4211(9)
_cell_measurement_reflns_used 9978
_cell_measurement_temperature 123
_cell_measurement_theta_max 68
_cell_measurement_theta_min 4
_cell_volume 3350.2(6)
_computing_cell_refinement 'Apex2 (Bruker AXS, 2006)'
_computing_data_collection 'Apex2 (Bruker AXS, 2006)'
_computing_data_reduction 'Apex2 (Bruker AXS, 2006)'
_computing_molecular_graphics 'CAMERON (Watkin et al., 1996)'
_computing_publication_material 'CRYSTALS (Betteridge et al., 2003)'
_computing_structure_refinement 'CRYSTALS (Betteridge et al., 2003)'
_computing_structure_solution 'Superflip (Palatinus & Chapuis, 2007)'
_diffrn_ambient_temperature 123
_diffrn_measured_fraction_theta_full 0.981
_diffrn_measured_fraction_theta_max 0.981
_diffrn_measurement_device Area
_diffrn_measurement_device_type 'Bruker Kappa Apex2'
_diffrn_measurement_method '\f & \w scans'
_diffrn_radiation_monochromator graphite
_diffrn_radiation_type 'Cu K\a'
_diffrn_radiation_wavelength 1.54178
_diffrn_reflns_av_R_equivalents 0.029
_diffrn_reflns_limit_h_max 18
_diffrn_reflns_limit_h_min -18
_diffrn_reflns_limit_k_max 33
_diffrn_reflns_limit_k_min -32
_diffrn_reflns_limit_l_max 10
_diffrn_reflns_limit_l_min -9
_diffrn_reflns_number 18964
_diffrn_reflns_theta_full 68.190
_diffrn_reflns_theta_max 68.190
_diffrn_reflns_theta_min 3.500
_diffrn_standards_number 0
_exptl_absorpt_coefficient_mu 10.052
_exptl_absorpt_correction_T_max 0.60
_exptl_absorpt_correction_T_min 0.36
_exptl_absorpt_correction_type multi-scan
_exptl_absorpt_process_details 'SADABS (Siemens, 1996)'
_exptl_crystal_colour yellow
_exptl_crystal_density_diffrn 1.899
_exptl_crystal_density_method 'not measured'
_exptl_crystal_description needle
_exptl_crystal_F_000 1880
_exptl_crystal_size_max 0.130
_exptl_crystal_size_mid 0.050
_exptl_crystal_size_min 0.050
_refine_diff_density_max 0.97
_refine_diff_density_min -0.69
_refine_ls_extinction_method None
_refine_ls_goodness_of_fit_ref 1.0000
_refine_ls_hydrogen_treatment constr
_refine_ls_matrix_type full
_refine_ls_number_parameters 236
_refine_ls_number_reflns 3003
_refine_ls_number_restraints 0
_refine_ls_R_factor_all 0.0223
_refine_ls_R_factor_gt 0.0222
_refine_ls_shift/su_max 0.0006055
_refine_ls_shift/su_mean 0.0000233
_refine_ls_structure_factor_coef Fsqd
_refine_ls_weighting_details
;
 Method, part 1, Chebychev polynomial, (Watkin, 1994, Prince, 1982) 
 [weight] = 1.0/[A~0~*T~0~(x)+A~1~*T~1~(x) ... +A~n-1~]*T~n-1~(x)] 
 where A~i~ are the Chebychev coefficients listed below and x= Fcalc/Fmax 
 Method = Robust Weighting (Prince, 1982) 
 W = [weight] * [1-(deltaF/6*sigmaF)^2^]^2^ 
 A~i~ are: 
 8.53 14.0 8.70 3.93 1.07 
;
_refine_ls_weighting_scheme calc
_refine_ls_wR_factor_all 0.0486
_refine_ls_wR_factor_gt 0.0486
_refine_ls_wR_factor_ref 0.0486
_reflns_limit_h_max 16
_reflns_limit_h_min -18
_reflns_limit_k_max 33
_reflns_limit_k_min 0
_reflns_limit_l_max 10
_reflns_limit_l_min 0
_reflns_number_gt 2996
_reflns_number_total 3003
_reflns_threshold_expression I>2.0\s(I)
_oxford_diffrn_Wilson_B_factor 0.00
_oxford_diffrn_Wilson_scale 0.00
_oxford_refine_ls_r_factor_ref 0.0223
_oxford_refine_ls_scale 0.063108(10)
_oxford_reflns_number_all 3003
_oxford_reflns_threshold_expression_ref I>-10.0\s(I)
_oxford_structure_analysis_title 'ce334_0m in Cc'
_cod_data_source_file c6dt01325b2.cif
_cod_data_source_block CE334
_cod_depositor_comments
;
The following automatic conversions were performed:

'_atom_sites_solution_primary' value 'Other' changed to 'other'
according to
/usr/data/users/saulius/crontab/automatic-downloads/rss-feeds/RSC/lib/dictionaries/cif_core.dic
dictionary named 'cif_core.dic' version 2.4.2 from 2011-04-26.

Automatic conversion script
Id: cif_fix_values 4268 2015-11-12 08:31:59Z antanas 

 Adding full bibliography for 7039251--7039253.cif.
;
_cod_original_cell_volume 3350.3(4)
_cod_original_sg_symbol_H-M 'C 2/c '
_cod_original_formula_sum 'C34 H28 F6 Ir1 N4 O4 P1 S2'
_cod_database_code 7039253

loop_
_symmetry_equiv_pos_as_xyz
x,y,z
-x,-y,-z
x+1/2,y+1/2,z
-x+1/2,-y+1/2,-z
x,-y,z+1/2
-x,y,-z+1/2
x+1/2,-y+1/2,z+1/2
-x+1/2,y+1/2,-z+1/2

loop_
_atom_site_label
_atom_site_type_symbol
_atom_site_fract_x
_atom_site_fract_y
_atom_site_fract_z
_atom_site_U_iso_or_equiv
_atom_site_occupancy
_atom_site_adp_type
_atom_site_refinement_flags_posn
_atom_site_refinement_flags_adp
Ir1 Ir 0.5000 0.360938(5) 0.2500 0.0124 1.0000 Uani S T
P1 P 0.5000 0.20379(4) 0.7500 0.0258 1.0000 Uani S T
F1 F 0.42836(16) 0.16421(8) 0.6339(3) 0.0549 1.0000 Uani . .
F2 F 0.54768(16) 0.20401(11) 0.6183(3) 0.0664 1.0000 Uani . .
F3 F 0.57178(19) 0.24403(8) 0.8660(3) 0.0621 1.0000 Uani . .
S1 S 0.13097(4) 0.43592(2) -0.03665(8) 0.0226 1.0000 Uani . .
O1 O 0.10808(15) 0.47915(10) -0.1361(3) 0.0502 1.0000 Uani . .
O2 O 0.11904(15) 0.39196(9) -0.1295(3) 0.0463 1.0000 Uani . .
N1 N 0.40399(14) 0.36493(7) -0.0077(3) 0.0168 1.0000 Uani . .
N2 N 0.41796(15) 0.30123(7) 0.2618(3) 0.0193 1.0000 Uani . .
C1 C 0.41484(18) 0.34203(10) -0.1384(3) 0.0224 1.0000 Uani . .
C2 C 0.3550(2) 0.34968(11) -0.3130(4) 0.0273 1.0000 Uani . .
C3 C 0.2837(2) 0.38312(11) -0.3551(4) 0.0268 1.0000 Uani . .
C4 C 0.27108(18) 0.40580(10) -0.2219(4) 0.0241 1.0000 Uani . .
C5 C 0.32957(17) 0.39483(9) -0.0458(3) 0.0184 1.0000 Uani . .
C6 C 0.32725(17) 0.41619(9) 0.1132(3) 0.0183 1.0000 Uani . .
C7 C 0.41345(17) 0.41108(8) 0.2671(3) 0.0182 1.0000 Uani . .
C8 C 0.42660(19) 0.43745(9) 0.4163(4) 0.0231 1.0000 Uani . .
C9 C 0.3548(2) 0.46555(10) 0.4202(4) 0.0263 1.0000 Uani . .
C10 C 0.26568(18) 0.46494(9) 0.2780(4) 0.0240 1.0000 Uani . .
C11 C 0.25110(17) 0.44004(9) 0.1260(3) 0.0202 1.0000 Uani . .
C12 C 0.0602(2) 0.43220(11) 0.0780(4) 0.0300 1.0000 Uani . .
C13 C 0.33127(18) 0.30356(10) 0.2572(3) 0.0243 1.0000 Uani . .
C14 C 0.2758(2) 0.26376(11) 0.2376(4) 0.0323 1.0000 Uani . .
C15 C 0.3111(2) 0.22023(12) 0.2200(4) 0.0357 1.0000 Uani . .
C16 C 0.3994(2) 0.21706(10) 0.2236(4) 0.0305 1.0000 Uani . .
C17 C 0.45269(19) 0.25812(9) 0.2469(3) 0.0225 1.0000 Uani . .
H11 H 0.4653 0.3200 -0.1089 0.0269 1.0000 Uiso R .
H21 H 0.3625 0.3324 -0.4030 0.0328 1.0000 Uiso R .
H31 H 0.2439 0.3904 -0.4750 0.0322 1.0000 Uiso R .
H41 H 0.2226 0.4289 -0.2498 0.0289 1.0000 Uiso R .
H81 H 0.4859 0.4362 0.5173 0.0277 1.0000 Uiso R .
H91 H 0.3665 0.4851 0.5195 0.0316 1.0000 Uiso R .
H101 H 0.2147 0.4816 0.2848 0.0288 1.0000 Uiso R .
H131 H 0.3072 0.3337 0.2677 0.0292 1.0000 Uiso R .
H141 H 0.2151 0.2663 0.2364 0.0387 1.0000 Uiso R .
H151 H 0.2743 0.1924 0.2053 0.0428 1.0000 Uiso R .
H161 H 0.4237 0.1872 0.2104 0.0366 1.0000 Uiso R .
H121 H -0.0045 0.4299 -0.0042 0.0361 1.0000 Uiso R .
H122 H 0.0694 0.4598 0.1485 0.0361 1.0000 Uiso R .
H123 H 0.0776 0.4049 0.1514 0.0361 1.0000 Uiso R .

loop_
_atom_site_aniso_label
_atom_site_aniso_U_11
_atom_site_aniso_U_22
_atom_site_aniso_U_33
_atom_site_aniso_U_23
_atom_site_aniso_U_13
_atom_site_aniso_U_12
Ir1 0.00909(9) 0.01145(9) 0.01642(9) 0.0000 0.00539(6) 0.0000
P1 0.0277(5) 0.0257(5) 0.0253(5) 0.0000 0.0126(4) 0.0000
F1 0.0516(12) 0.0487(13) 0.0472(12) -0.0015(9) 0.0054(10) -0.0173(10)
F2 0.0446(12) 0.126(2) 0.0362(11) -0.0087(12) 0.0246(10) -0.0128(13)
F3 0.0825(17) 0.0487(13) 0.0373(11) -0.0041(9) 0.0095(11) -0.0289(12)
S1 0.0129(3) 0.0274(3) 0.0258(3) 0.0036(2) 0.0069(2) 0.0005(2)
O1 0.0209(10) 0.0622(16) 0.0609(15) 0.0407(13) 0.0117(10) 0.0065(10)
O2 0.0233(11) 0.0592(16) 0.0547(14) -0.0318(12) 0.0153(10) -0.0113(10)
N1 0.0137(10) 0.0172(10) 0.0189(10) 0.0001(8) 0.0065(8) -0.0032(8)
N2 0.0188(10) 0.0188(10) 0.0195(10) 0.0011(8) 0.0077(8) -0.0031(8)
C1 0.0193(12) 0.0264(13) 0.0242(13) -0.0045(11) 0.0118(10) -0.0017(10)
C2 0.0257(14) 0.0338(15) 0.0249(13) -0.0037(11) 0.0132(11) -0.0039(11)
C3 0.0220(13) 0.0373(16) 0.0201(13) 0.0043(11) 0.0081(11) -0.0014(11)
C4 0.0198(13) 0.0234(13) 0.0269(13) 0.0045(10) 0.0082(11) -0.0007(10)
C5 0.0129(11) 0.0163(11) 0.0251(12) 0.0021(9) 0.0074(10) -0.0028(9)
C6 0.0159(11) 0.0131(11) 0.0247(12) 0.0026(9) 0.0077(10) 0.0008(9)
C7 0.0161(11) 0.0123(11) 0.0277(13) 0.0008(9) 0.0109(10) 0.0003(9)
C8 0.0191(13) 0.0230(13) 0.0235(13) -0.0034(10) 0.0058(10) 0.0007(10)
C9 0.0253(13) 0.0224(13) 0.0296(14) -0.0082(11) 0.0105(11) 0.0014(10)
C10 0.0199(13) 0.0182(12) 0.0348(14) -0.0025(11) 0.0126(11) 0.0043(10)
C11 0.0161(12) 0.0158(12) 0.0267(13) 0.0021(10) 0.0075(10) 0.0000(9)
C12 0.0214(14) 0.0361(16) 0.0351(15) -0.0024(12) 0.0146(12) -0.0066(11)
C13 0.0185(12) 0.0304(14) 0.0237(13) 0.0034(11) 0.0088(10) -0.0020(10)
C14 0.0242(14) 0.0434(18) 0.0278(14) 0.0033(12) 0.0101(12) -0.0111(12)
C15 0.0369(16) 0.0348(16) 0.0322(15) -0.0024(12) 0.0121(13) -0.0215(13)
C16 0.0432(17) 0.0206(13) 0.0259(13) -0.0010(11) 0.0133(12) -0.0070(12)
C17 0.0278(14) 0.0188(13) 0.0181(12) 0.0006(9) 0.0074(10) -0.0029(10)

loop_
_atom_type_symbol
_atom_type_scat_dispersion_real
_atom_type_scat_dispersion_imag
_atom_type_scat_Cromer_Mann_a1
_atom_type_scat_Cromer_Mann_b1
_atom_type_scat_Cromer_Mann_a2
_atom_type_scat_Cromer_Mann_b2
_atom_type_scat_Cromer_Mann_a3
_atom_type_scat_Cromer_Mann_b3
_atom_type_scat_Cromer_Mann_a4
_atom_type_scat_Cromer_Mann_b4
_atom_type_scat_Cromer_Mann_c
_atom_type_scat_source
C 0.0181 0.0091 2.3100 20.8439 1.0200 10.2075 1.5886 0.5687 0.8650 51.6512 0.2156 'International Tables Vol C 4.2.6.8 and 6.1.1.4'
H 0.0000 0.0000 0.4930 10.5109 0.3229 26.1257 0.1402 3.1424 0.0408 57.7998 0.0030 'International Tables Vol C 4.2.6.8 and 6.1.1.4'
N 0.0311 0.0180 12.2126 0.0057 3.1322 9.8933 2.0125 28.9975 1.1663 0.5826 -11.5290 'International Tables Vol C 4.2.6.8 and 6.1.1.4'
O 0.0492 0.0322 3.0485 13.2771 2.2868 5.7011 1.5463 0.3239 0.8670 32.9089 0.2508 'International Tables Vol C 4.2.6.8 and 6.1.1.4'
F 0.0727 0.0534 3.5392 10.2825 2.6412 4.2944 1.5170 0.2615 1.0243 26.1476 0.2776 'International Tables Vol C 4.2.6.8 and 6.1.1.4'
P 0.2955 0.4335 6.4345 1.9067 4.1791 27.1570 1.7800 0.5260 1.4908 68.1645 1.1149 'International Tables Vol C 4.2.6.8 and 6.1.1.4'
S 0.3331 0.5567 6.9053 1.4679 5.2034 22.2151 1.4379 0.2536 1.5863 56.1720 0.8669 'International Tables Vol C 4.2.6.8 and 6.1.1.4'
Ir -4.7710 6.5667 27.3049 1.5928 16.7296 8.8655 15.6115 0.4179 5.8338 45.0011 11.4722 'International Tables Vol C 4.2.6.8 and 6.1.1.4'

loop_
_geom_angle_atom_site_label_1
_geom_angle_site_symmetry_1
_geom_angle_atom_site_label_2
_geom_angle_atom_site_label_3
_geom_angle_site_symmetry_3
_geom_angle
_geom_angle_publ_flag
N2 6_655 Ir1 N1 6_655 84.96(8) yes
N2 6_655 Ir1 C7 6_655 96.31(9) yes
N1 6_655 Ir1 C7 6_655 80.08(9) yes
N2 6_655 Ir1 N1 . 100.04(8) yes
N1 6_655 Ir1 N1 . 173.67(11) yes
C7 6_655 Ir1 N1 . 95.43(9) yes
N2 6_655 Ir1 N2 . 76.83(11) yes
N1 6_655 Ir1 N2 . 100.04(8) yes
C7 6_655 Ir1 N2 . 173.07(9) yes
N1 . Ir1 N2 . 84.96(8) yes
N2 6_655 Ir1 C7 . 173.07(9) yes
N1 6_655 Ir1 C7 . 95.43(9) yes
C7 6_655 Ir1 C7 . 90.57(14) yes
N1 . Ir1 C7 . 80.08(9) yes
N2 . Ir1 C7 . 96.31(9) yes
F3 6_656 P1 F2 6_656 90.18(14) yes
F3 6_656 P1 F1 6_656 179.54(13) yes
F2 6_656 P1 F1 6_656 89.74(13) yes
F3 6_656 P1 F1 . 89.99(12) yes
F2 6_656 P1 F1 . 90.59(14) yes
F1 6_656 P1 F1 . 90.46(17) yes
F3 6_656 P1 F2 . 89.49(14) yes
F2 6_656 P1 F2 . 179.5(2) yes
F1 6_656 P1 F2 . 90.59(14) yes
F1 . P1 F2 . 89.74(13) yes
F3 6_656 P1 F3 . 89.56(19) yes
F2 6_656 P1 F3 . 89.49(14) yes
F1 6_656 P1 F3 . 89.99(12) yes
F1 . P1 F3 . 179.54(13) yes
F2 . P1 F3 . 90.18(14) yes
O1 . S1 O2 . 118.38(18) yes
O1 . S1 C11 . 107.78(13) yes
O2 . S1 C11 . 108.56(13) yes
O1 . S1 C12 . 108.26(15) yes
O2 . S1 C12 . 106.49(15) yes
C11 . S1 C12 . 106.84(14) yes
Ir1 . N1 C1 . 123.08(17) yes
Ir1 . N1 C5 . 116.51(17) yes
C1 . N1 C5 . 120.3(2) yes
Ir1 . N2 C13 . 125.43(18) yes
Ir1 . N2 C17 . 115.03(17) yes
C13 . N2 C17 . 118.8(2) yes
N1 . C1 C2 . 121.9(3) yes
N1 . C1 H11 . 119.1 no
C2 . C1 H11 . 119.1 no
C1 . C2 C3 . 118.7(3) yes
C1 . C2 H21 . 120.6 no
C3 . C2 H21 . 120.6 no
C2 . C3 C4 . 119.5(3) yes
C2 . C3 H31 . 120.2 no
C4 . C3 H31 . 120.2 no
C3 . C4 C5 . 120.0(3) yes
C3 . C4 H41 . 120.0 no
C5 . C4 H41 . 120.0 no
C4 . C5 N1 . 119.2(2) yes
C4 . C5 C6 . 127.3(2) yes
N1 . C5 C6 . 113.2(2) yes
C5 . C6 C7 . 113.3(2) yes
C5 . C6 C11 . 127.9(2) yes
C7 . C6 C11 . 118.7(2) yes
C6 . C7 Ir1 . 114.38(18) yes
C6 . C7 C8 . 118.6(2) yes
Ir1 . C7 C8 . 126.82(19) yes
C7 . C8 C9 . 121.4(2) yes
C7 . C8 H81 . 119.3 no
C9 . C8 H81 . 119.3 no
C8 . C9 C10 . 119.7(2) yes
C8 . C9 H91 . 120.2 no
C10 . C9 H91 . 120.2 no
C9 . C10 C11 . 120.1(2) yes
C9 . C10 H101 . 120.0 no
C11 . C10 H101 . 120.0 no
S1 . C11 C6 . 123.7(2) yes
S1 . C11 C10 . 115.8(2) yes
C6 . C11 C10 . 120.3(2) yes
S1 . C12 H121 . 109.5 no
S1 . C12 H122 . 109.5 no
H121 . C12 H122 . 109.5 no
S1 . C12 H123 . 109.5 no
H121 . C12 H123 . 109.5 no
H122 . C12 H123 . 109.5 no
N2 . C13 C14 . 122.7(3) yes
N2 . C13 H131 . 118.7 no
C14 . C13 H131 . 118.7 no
C13 . C14 C15 . 118.0(3) yes
C13 . C14 H141 . 121.0 no
C15 . C14 H141 . 121.0 no
C14 . C15 C16 . 120.2(3) yes
C14 . C15 H151 . 119.9 no
C16 . C15 H151 . 119.9 no
C15 . C16 C17 . 119.1(3) yes
C15 . C16 H161 . 120.4 no
C17 . C16 H161 . 120.4 no
C17 6_655 C17 C16 . 122.93(18) yes
C17 6_655 C17 N2 . 116.00(14) yes
C16 . C17 N2 . 121.1(3) yes

loop_
_geom_bond_atom_site_label_1
_geom_bond_atom_site_label_2
_geom_bond_site_symmetry_2
_geom_bond_distance
_geom_bond_publ_flag
Ir1 N2 6_655 2.146(2) yes
Ir1 N1 6_655 2.036(2) yes
Ir1 C7 6_655 2.007(2) yes
Ir1 N1 . 2.036(2) yes
Ir1 N2 . 2.146(2) yes
Ir1 C7 . 2.007(2) yes
P1 F3 6_656 1.597(2) yes
P1 F2 6_656 1.585(2) yes
P1 F1 6_656 1.583(2) yes
P1 F1 . 1.583(2) yes
P1 F2 . 1.585(2) yes
P1 F3 . 1.597(2) yes
S1 O1 . 1.432(2) yes
S1 O2 . 1.433(2) yes
S1 C11 . 1.788(3) yes
S1 C12 . 1.763(3) yes
N1 C1 . 1.349(3) yes
N1 C5 . 1.360(3) yes
N2 C13 . 1.345(3) yes
N2 C17 . 1.359(3) yes
C1 C2 . 1.374(4) yes
C1 H11 . 0.950 no
C2 C3 . 1.385(4) yes
C2 H21 . 0.950 no
C3 C4 . 1.379(4) yes
C3 H31 . 0.950 no
C4 C5 . 1.397(4) yes
C4 H41 . 0.950 no
C5 C6 . 1.482(4) yes
C6 C7 . 1.415(3) yes
C6 C11 . 1.415(4) yes
C7 C8 . 1.396(4) yes
C8 C9 . 1.389(4) yes
C8 H81 . 0.950 no
C9 C10 . 1.390(4) yes
C9 H91 . 0.950 no
C10 C11 . 1.388(4) yes
C10 H101 . 0.950 no
C12 H121 . 0.950 no
C12 H122 . 0.950 no
C12 H123 . 0.950 no
C13 C14 . 1.385(4) yes
C13 H131 . 0.950 no
C14 C15 . 1.380(5) yes
C14 H141 . 0.950 no
C15 C16 . 1.375(5) yes
C15 H151 . 0.950 no
C16 C17 . 1.390(4) yes
C16 H161 . 0.950 no
C17 C17 6_655 1.463(5) yes
